data_2012520
loop_
_publ_author_name
'Wouters, Johan'
'Norberg, Bernadette'
'Guccione, Salvatore'

_publ_section_title
;4-Methyl-2-[<i>N</i>-(3,4-methylenedioxybenzylidene)hydrazino]thiazole and
 its reduction product,
 4-methyl-2-[<i>N</i>-(3,4-methylenedioxybenzylidene)hydrazono]-4,5-dihydrothiazole
;
_journal_issue 2
_journal_name_full 'Acta Crystallographica Section C'
_journal_page_first o69
_journal_page_last o71
_journal_paper_doi 10.1107/S0108270101017851
_journal_volume 58
_journal_year 2002
_chemical_formula_moiety 'C12 H11 N3 O2 S'
_chemical_formula_sum 'C12 H11 N3 O2 S'
_chemical_formula_weight 261.31
_chemical_name_systematic
;
 ?
;
_space_group_IT_number 14
_symmetry_cell_setting monoclinic
_symmetry_space_group_name_Hall '-P 2yn'
_symmetry_space_group_name_H-M 'P 1 21/n 1'
_cell_angle_alpha 90
_cell_angle_beta 91.130(10)
_cell_angle_gamma 90
_cell_formula_units_Z 4
_cell_length_a 6.2190(10)
_cell_length_b 12.163(2)
_cell_length_c 15.8550(10)
_cell_measurement_reflns_used 25
_cell_measurement_temperature 293(2)
_cell_measurement_theta_max 45
_cell_measurement_theta_min 35
_cell_volume 1199.1(3)
_computing_publication_material 'PLATON (Spek, 1990)'
_computing_structure_refinement 'SHELXL97 (Sheldrick, 1997)'
_computing_structure_solution 'SHELXS97 (Sheldrick, 1997)'
_diffrn_ambient_temperature 293(2)
_diffrn_measured_fraction_theta_full 1.00
_diffrn_measured_fraction_theta_max 1.00
_diffrn_measurement_device_type 'Enraf Nonius CAD 4'
_diffrn_measurement_method \q/2\q
_diffrn_radiation_monochromator graphite
_diffrn_radiation_source 'fine-focus sealed tube'
_diffrn_radiation_type 'Cu K\a'
_diffrn_radiation_wavelength 1.54178
_diffrn_reflns_av_R_equivalents .0145
_diffrn_reflns_av_sigmaI/netI .0172
_diffrn_reflns_limit_h_max 7
_diffrn_reflns_limit_h_min 0
_diffrn_reflns_limit_k_max 14
_diffrn_reflns_limit_k_min -11
_diffrn_reflns_limit_l_max 19
_diffrn_reflns_limit_l_min -19
_diffrn_reflns_number 3882
_diffrn_reflns_reduction_process
;
 ?
;
_diffrn_reflns_theta_full 71.87
_diffrn_reflns_theta_max 71.87
_diffrn_reflns_theta_min 4.58
_diffrn_standards_decay_% 1
_diffrn_standards_interval_time 60
_diffrn_standards_number 3
_exptl_absorpt_coefficient_mu 2.396
_exptl_absorpt_correction_T_max .805
_exptl_absorpt_correction_T_min .393
_exptl_absorpt_correction_type analytical
_exptl_absorpt_process_details 'North et al. (1968)'
_exptl_crystal_colour yellow
_exptl_crystal_density_diffrn 1.447
_exptl_crystal_density_meas ?
_exptl_crystal_description plate
_exptl_crystal_F_000 544
_exptl_crystal_size_max .6
_exptl_crystal_size_mid .4
_exptl_crystal_size_min .09
_refine_diff_density_max .233
_refine_diff_density_min -.283
_refine_ls_abs_structure_details none
_refine_ls_extinction_method none
_refine_ls_goodness_of_fit_ref 1.093
_refine_ls_hydrogen_treatment noref
_refine_ls_matrix_type full
_refine_ls_number_parameters 164
_refine_ls_number_reflns 2356
_refine_ls_number_restraints 0
_refine_ls_restrained_S_all 1.093
_refine_ls_R_factor_all .0441
_refine_ls_R_factor_gt .0377
_refine_ls_shift/su_max .001
_refine_ls_shift/su_mean .000
_refine_ls_structure_factor_coef Fsqd
_refine_ls_weighting_scheme
;
calc w=1/[\s^2^(Fo^2^)+(0.0521P)^2^+0.2929P]
 where P=(Fo^2^+2Fc^2^)/3
;
_refine_ls_wR_factor_gt .1015
_refine_ls_wR_factor_ref .1062
_reflns_number_gt 2066
_reflns_number_total 2356
_reflns_threshold_expression I>2\s(I)
_cod_data_source_file sk1506.cif
_cod_data_source_block I
_cod_depositor_comments
;
The following automatic conversions were performed:
'_symmetry_cell_setting' value 'Monoclinic' changed to 'monoclinic'
according to '/home/saulius/struct/CIF-dictionaries/cif_core.dic'
dictionary named 'cif_core.dic' version 2.4.1 from 2010-06-29.

Automatic conversion script
Id: cif_fix_enum 1527 2010-12-29 10:47:43Z saulius 

The following automatic conversions were performed:

'_symmetry_cell_setting' value 'Monoclinic' changed to 'monoclinic'
according to /home/saulius/struct/CIF-dictionaries/cif_core.dic
dictionary named 'cif_core.dic' version 2.4.1 from
2010-06-29.

'_exptl_absorpt_correction_type' value 'Analytical'
changed to 'analytical' according to
/home/saulius/struct/CIF-dictionaries/cif_core.dic dictionary named
'cif_core.dic' version 2.4.1 from 2010-06-29.

Automatic conversion script
Id: cif_fix_values 1715 2011-07-08 13:25:40Z adriana 

The following automatic conversions were performed:

'_exptl_crystal_density_meas' value 'Not Measured' was changed to '?'
- the value is perceived as not measured.

Automatic conversion script
Id: cif_fix_values 3008 2015-01-20 13:52:24Z robertas 
;
_cod_original_sg_symbol_H-M 'P 21/n'
_cod_database_code 2012520
_cod_database_fobs_code 2012520

loop_
_symmetry_equiv_pos_as_xyz
x,y,z
1/2-x,1/2+y,1/2-z
-x,-y,-z
1/2+x,1/2-y,1/2+z

loop_
_atom_site_aniso_label
_atom_site_aniso_U_11
_atom_site_aniso_U_22
_atom_site_aniso_U_33
_atom_site_aniso_U_12
_atom_site_aniso_U_13
_atom_site_aniso_U_23
S5 .0541(3) .0811(4) .0499(3) .0050(2) -.0033(2) .0081(2)
O12 .0469(7) .0730(8) .0638(8) .0118(6) .0103(6) .0139(6)
O14 .0409(6) .0627(8) .0710(8) .0090(5) .0116(6) -.0015(6)
N3 .0426(7) .0479(7) .0463(7) -.0012(6) .0102(5) -.0017(6)
N6 .0401(7) .0547(8) .0493(7) .0078(6) .0081(6) .0041(6)
N7 .0347(7) .0474(7) .0553(8) .0013(5) .0038(6) -.0011(6)
C0 .0717(13) .0837(14) .0640(12) .0061(11) .0307(10) -.0048(11)
C1 .0608(11) .0839(14) .0436(9) -.0082(10) .0068(8) .0002(9)
C2 .0488(9) .0598(10) .0472(9) -.0080(8) .0123(7) -.0056(8)
C4 .0377(8) .0455(8) .0456(8) -.0066(6) .0032(6) -.0027(6)
C8 .0381(8) .0487(9) .0526(9) .0003(7) .0030(7) -.0016(7)
C9 .0336(7) .0427(8) .0526(9) -.0050(6) .0052(6) -.0047(6)
C10 .0365(8) .0492(9) .0494(8) -.0046(6) .0088(6) -.0022(7)
C11 .0348(8) .0446(8) .0537(9) -.0051(6) .0042(7) .0006(7)
C13 .0357(8) .0593(10) .0755(12) .0019(7) .0031(8) .0002(9)
C15 .0323(7) .0453(8) .0600(10) -.0044(6) .0091(7) -.0078(7)
C16 .0452(9) .0579(10) .0499(9) -.0024(7) .0124(7) -.0068(8)
C17 .0439(9) .0525(9) .0490(8) -.0015(7) .0034(7) -.0028(7)

loop_
_atom_site_label
_atom_site_fract_x
_atom_site_fract_y
_atom_site_fract_z
_atom_site_U_iso_or_equiv
_atom_site_thermal_displace_type
_atom_site_occupancy
S5 .79678(8) .14782(4) .29729(3) .0618(2) Uani 1.000
O12 -.09986(19) .39953(11) .40256(8) .0611(4) Uani 1.000
O14 -.26993(19) .41203(10) .53016(9) .0581(4) Uani 1.000
N3 1.0512(2) .01641(11) .37999(8) .0455(4) Uani 1.000
N6 .7658(2) .08673(11) .45879(9) .0479(4) Uani 1.000
N7 .5847(2) .15092(11) .45379(9) .0458(4) Uani 1.000
C0 1.3144(3) -.04372(19) .27277(14) .0727(8) Uani 1.000
C1 1.0092(3) .08857(18) .24570(11) .0627(7) Uani 1.000
C2 1.1240(3) .02250(15) .29753(11) .0518(5) Uani 1.000
C4 .8793(2) .07730(13) .38701(10) .0429(5) Uani 1.000
C8 .4753(3) .15987(13) .52066(11) .0464(5) Uani 1.000
C9 .2798(2) .22569(13) .52381(10) .0429(5) Uani 1.000
C10 .1948(2) .27923(13) .45198(10) .0449(5) Uani 1.000
C11 .0113(2) .33899(13) .46195(11) .0443(5) Uani 1.000
C13 -.2898(3) .43654(16) .44252(13) .0568(6) Uani 1.000
C15 -.0907(2) .34695(13) .53856(11) .0458(5) Uani 1.000
C16 -.0125(3) .29586(14) .60916(11) .0508(5) Uani 1.000
C17 .1753(3) .23447(14) .60032(11) .0484(5) Uani 1.000
H0A 1.34333 -.03118 .21431 .1091 Uiso 1.000
H0B 1.28525 -.12034 .28153 .1091 Uiso 1.000
H0C 1.43715 -.02228 .30655 .1091 Uiso 1.000
H1 1.04029 .10075 .18933 .0753 Uiso 1.000
H6 .80514 .05435 .50478 .0575 Uiso 1.000
H8 .52195 .12312 .56909 .0558 Uiso 1.000
H10 .26074 .27416 .39999 .0539 Uiso 1.000
H13A -.30716 .51511 .43438 .0682 Uiso 1.000
H13B -.41484 .39973 .41829 .0682 Uiso 1.000
H16 -.08072 .30160 .66064 .0610 Uiso 1.000
H17 .23261 .19814 .64722 .0581 Uiso 1.000

loop_
_atom_type_symbol
_atom_type_description
_atom_type_scat_dispersion_real
_atom_type_scat_dispersion_imag
_atom_type_scat_source
S S .3331 .5567 'International Tables Vol C Tables 4.2.6.8 and 6.1.1.4'
O O .0492 .0322 'International Tables Vol C Tables 4.2.6.8 and 6.1.1.4'
N N .0311 .0180 'International Tables Vol C Tables 4.2.6.8 and 6.1.1.4'
H H .0000 .0000 'International Tables Vol C Tables 4.2.6.8 and 6.1.1.4'
C C .0181 .0091 'International Tables Vol C Tables 4.2.6.8 and 6.1.1.4'

loop_
_geom_angle_atom_site_label_1
_geom_angle_atom_site_label_2
_geom_angle_atom_site_label_3
_geom_angle
_geom_angle_publ_flag
C1 S5 C4 88.01(8) no
C11 O12 C13 105.99(13) no
C13 O14 C15 105.68(14) no
C2 N3 C4 109.33(14) yes
N7 N6 C4 116.11(13) yes
N6 N7 C8 116.83(14) yes
C4 N6 H6 121.93 no
N7 N6 H6 121.96 no
S5 C1 C2 111.24(14) yes
N3 C2 C1 115.26(16) yes
N3 C2 C0 119.51(16) no
C0 C2 C1 125.23(17) no
S5 C4 N6 119.82(11) no
S5 C4 N3 116.15(12) no
N3 C4 N6 124.03(14) yes
N7 C8 C9 122.30(15) yes
C8 C9 C17 118.44(15) no
C10 C9 C17 119.73(13) no
C8 C9 C10 121.82(14) no
C9 C10 C11 117.05(14) no
O12 C11 C15 109.35(12) no
O12 C11 C10 128.15(15) no
C10 C11 C15 122.50(15) no
O12 C13 O14 108.12(14) no
O14 C15 C16 128.29(16) no
O14 C15 C11 109.92(14) no
C11 C15 C16 121.79(14) no
C15 C16 C17 116.59(16) no
C9 C17 C16 122.33(16) no
S5 C1 H1 124.38 no
C2 C1 H1 124.38 no
N7 C8 H8 118.84 no
C9 C8 H8 118.86 no
C9 C10 H10 121.46 no
C11 C10 H10 121.49 no
O12 C13 H13A 110.08 no
O12 C13 H13B 110.08 no
O14 C13 H13A 110.08 no
O14 C13 H13B 110.08 no
H13A C13 H13B 108.41 no
C15 C16 H16 121.70 no
C17 C16 H16 121.70 no
C9 C17 H17 118.84 no
C16 C17 H17 118.83 no

loop_
_geom_bond_atom_site_label_1
_geom_bond_atom_site_label_2
_geom_bond_site_symmetry_1
_geom_bond_site_symmetry_2
_geom_bond_distance
_geom_bond_publ_flag
S5 C4 . . 1.7303(17) no
S5 C1 . . 1.725(2) no
O12 C11 . . 1.372(2) no
O12 C13 . . 1.424(2) no
O14 C13 . . 1.424(3) no
O14 C15 . . 1.3715(18) no
N3 C4 . . 1.3071(19) yes
N3 C2 . . 1.394(2) yes
N6 N7 . . 1.3714(18) yes
N6 C4 . . 1.356(2) yes
N7 C8 . . 1.276(2) yes
N6 H6 . . .8600 no
C0 C2 . . 1.491(3) no
C1 C2 . . 1.345(3) yes
C8 C9 . . 1.457(2) yes
C9 C10 . . 1.406(2) no
C9 C17 . . 1.392(2) no
C10 C11 . . 1.3648(19) no
C11 C15 . . 1.385(2) no
C15 C16 . . 1.362(2) no
C16 C17 . . 1.396(3) no
C1 H1 . . .9300 no
C8 H8 . . .9300 no
C10 H10 . . .9299 no
C13 H13A . . .9701 no
C13 H13B . . .9700 no
C16 H16 . . .9299 no
C17 H17 . . .9299 no

loop_
_geom_hbond_atom_site_label_D
_geom_hbond_atom_site_label_H
_geom_hbond_atom_site_label_A
_geom_hbond_site_symmetry_A
_geom_hbond_distance_DH
_geom_hbond_distance_HA
_geom_hbond_distance_DA
_geom_hbond_angle_DHA
_geom_hbond_publ_flag
N6 H6 N3 3_756 .86 2.194 3.048(2) 172.0 yes

loop_
_geom_torsion_atom_site_label_1
_geom_torsion_atom_site_label_2
_geom_torsion_atom_site_label_3
_geom_torsion_atom_site_label_4
_geom_torsion
_geom_torsion_publ_flag
C1 S5 C4 N6 -178.59(14) no
C4 S5 C1 C2 -.19(15) no
C1 S5 C4 N3 .96(14) no
C11 O12 C13 O14 9.60(18) no
C13 O12 C11 C10 174.33(16) no
C13 O12 C11 C15 -6.17(17) no
C15 O14 C13 O12 -9.36(17) no
C13 O14 C15 C16 -175.03(17) no
C13 O14 C15 C11 5.61(17) no
C4 N3 C2 C1 1.2(2) no
C2 N3 C4 S5 -1.39(17) no
C2 N3 C4 N6 178.13(15) no
C4 N3 C2 C0 -177.65(16) no
N7 N6 C4 S5 1.98(19) no
N7 N6 C4 N3 -177.53(14) no
C4 N6 N7 C8 179.46(15) no
N6 N7 C8 C9 179.9(2) no
S5 C1 C2 N3 -.5(2) no
S5 C1 C2 C0 178.26(16) no
N7 C8 C9 C10 3.0(2) no
N7 C8 C9 C17 -177.43(16) no
C10 C9 C17 C16 -.5(2) no
C8 C9 C17 C16 179.90(18) no
C8 C9 C10 C11 -179.83(14) no
C17 C9 C10 C11 .6(2) no
C9 C10 C11 C15 -.6(2) no
C9 C10 C11 O12 178.85(15) no
O12 C11 C15 C16 -179.05(15) no
O12 C11 C15 O14 .36(17) no
C10 C11 C15 C16 .5(2) no
C10 C11 C15 O14 179.88(18) no
C11 C15 C16 C17 -.3(2) no
O14 C15 C16 C17 -179.63(15) no
C15 C16 C17 C9 .4(3) no

loop_
_cod_related_entry_id
_cod_related_entry_database
_cod_related_entry_code
1 ChemSpider 10440154
